data_4107033
loop_
_publ_author_name
'Amanda C. Bowman'
'Carsten Milsmann'
'Eckhard Bill'
'Zo\"e R. Turner'
'Emil Lobkovsky'
'Serena DeBeer'
'Karl Wieghardt'
'Paul J. Chirik'

_publ_section_title
;
 Synthesis and Electronic Structure Determination of N-Alkyl-Substituted
 Bis(imino)pyridine Iron Imides Exhibiting Spin Crossover Behavior
;
_journal_name_full 'Journal of the American Chemical Society'
_journal_page_first 17353
_journal_page_last 17369
_journal_paper_doi 10.1021/ja205736m
_journal_volume 133
_journal_year 2011
_chemical_formula_moiety 'C43 H58 Fe N4'
_chemical_formula_sum 'C43 H58 Fe N4'
_chemical_formula_weight 686.78
_chemical_name_systematic
;
 ?
;
_space_group_IT_number 15
_symmetry_cell_setting monoclinic
_symmetry_space_group_name_Hall '-C 2yc'
_symmetry_space_group_name_H-M 'C 1 2/c 1'
_atom_sites_solution_hydrogens geom
_atom_sites_solution_primary direct
_atom_sites_solution_secondary difmap
_audit_creation_method SHELXL-97
_cell_angle_alpha 90.00
_cell_angle_beta 94.9040(10)
_cell_angle_gamma 90.00
_cell_formula_units_Z 8
_cell_length_a 29.2765(4)
_cell_length_b 14.6949(2)
_cell_length_c 20.8797(3)
_cell_measurement_reflns_used 9893
_cell_measurement_temperature 253(2)
_cell_measurement_theta_max 65.31
_cell_measurement_theta_min 3.37
_cell_volume 8949.9(2)
_computing_cell_refinement 'BRUKER, APEX II SOFTWARE SUITE'
_computing_data_collection 'BRUKER, APEX II SOFTWARE SUITE'
_computing_data_reduction 'BRUKER, APEX II SOFTWARE SUITE'
_computing_molecular_graphics 'Ortep-3 for Windows (Farrugia, 1997)'
_computing_structure_refinement 'SHELXL-97 (Sheldrick, 2008)'
_computing_structure_solution 'SIR-92 (Giacovazzo, 1993)'
_diffrn_ambient_temperature 253(2)
_diffrn_measured_fraction_theta_full 0.985
_diffrn_measured_fraction_theta_max 0.985
_diffrn_measurement_device_type 'Bruker APEX-II CCD'
_diffrn_measurement_method 'phi and omega scans'
_diffrn_radiation_monochromator graphite
_diffrn_radiation_source 'fine-focus sealed tube'
_diffrn_radiation_type CuK\a
_diffrn_radiation_wavelength 1.54178
_diffrn_reflns_av_R_equivalents 0.0310
_diffrn_reflns_av_sigmaI/netI 0.0204
_diffrn_reflns_limit_h_max 34
_diffrn_reflns_limit_h_min -34
_diffrn_reflns_limit_k_max 17
_diffrn_reflns_limit_k_min -17
_diffrn_reflns_limit_l_max 24
_diffrn_reflns_limit_l_min -24
_diffrn_reflns_number 47349
_diffrn_reflns_theta_full 66.12
_diffrn_reflns_theta_max 66.12
_diffrn_reflns_theta_min 3.37
_diffrn_standards_number 0
_exptl_absorpt_coefficient_mu 2.914
_exptl_absorpt_correction_T_max 0.8680
_exptl_absorpt_correction_T_min 0.7032
_exptl_absorpt_correction_type multi-scan
_exptl_absorpt_process_details 'sadabs 2008/2'
_exptl_crystal_colour green
_exptl_crystal_density_diffrn 1.019
_exptl_crystal_description block
_exptl_crystal_F_000 2960
_exptl_crystal_size_max 0.13
_exptl_crystal_size_mid 0.07
_exptl_crystal_size_min 0.05
_platon_squeeze_details
;
The PLATON-SQUEEZE routine was used to treat approximately
6 molecules of disordered diethyl ether present within the 
unit cell.
;
_refine_diff_density_max 0.881
_refine_diff_density_min -0.452
_refine_diff_density_rms 0.053
_refine_ls_extinction_method none
_refine_ls_goodness_of_fit_ref 1.189
_refine_ls_hydrogen_treatment constr
_refine_ls_matrix_type full
_refine_ls_number_parameters 393
_refine_ls_number_reflns 7730
_refine_ls_number_restraints 22
_refine_ls_restrained_S_all 1.191
_refine_ls_R_factor_all 0.0692
_refine_ls_R_factor_gt 0.0629
_refine_ls_shift/su_max 0.000
_refine_ls_shift/su_mean 0.000
_refine_ls_structure_factor_coef Fsqd
_refine_ls_weighting_details 'calc w=1/[\s^2^(Fo^2^)+(0.0993P)^2^+8.0791P] where P=(Fo^2^+2Fc^2^)/3'
_refine_ls_weighting_scheme calc
_refine_ls_wR_factor_gt 0.1850
_refine_ls_wR_factor_ref 0.1897
_reflns_number_gt 6705
_reflns_number_total 7730
_reflns_threshold_expression >2\s(I)
_cod_data_source_file ja205736m_si_002_4.cif
_cod_data_source_block cm25
_cod_database_code 4107033

loop_
_symmetry_equiv_pos_as_xyz
'x, y, z'
'-x, y, -z+1/2'
'x+1/2, y+1/2, z'
'-x+1/2, y+1/2, -z+1/2'
'-x, -y, -z'
'x, -y, z-1/2'
'-x+1/2, -y+1/2, -z'
'x+1/2, -y+1/2, z-1/2'

loop_
_atom_site_label
_atom_site_type_symbol
_atom_site_fract_x
_atom_site_fract_y
_atom_site_fract_z
_atom_site_U_iso_or_equiv
_atom_site_adp_type
_atom_site_occupancy
_atom_site_symmetry_multiplicity
_atom_site_calc_flag
_atom_site_refinement_flags
C1 C 0.12647(13) 0.1396(3) 0.0415(2) 0.0707(10) Uani 1 1 d .
H1A H 0.0948 0.1574 0.0447 0.106 Uiso 0.50 1 calc PR
H1B H 0.1328 0.0838 0.0655 0.106 Uiso 0.50 1 calc PR
H1C H 0.1316 0.1298 -0.0032 0.106 Uiso 0.50 1 calc PR
H1D H 0.1446 0.0899 0.0266 0.106 Uiso 0.50 1 calc PR
H1E H 0.1067 0.1635 0.0058 0.106 Uiso 0.50 1 calc PR
H1F H 0.1079 0.1175 0.0746 0.106 Uiso 0.50 1 calc PR
C2 C 0.15780(10) 0.2137(2) 0.06888(13) 0.0485(6) Uani 1 1 d .
C3 C 0.20610(10) 0.20641(18) 0.07069(12) 0.0423(6) Uani 1 1 d .
C4 C 0.23224(11) 0.13536(19) 0.04837(13) 0.0479(7) Uani 1 1 d .
H4 H 0.2178 0.0850 0.0276 0.058 Uiso 1 1 calc R
C5 C 0.27971(11) 0.13967(19) 0.05703(14) 0.0496(7) Uani 1 1 d .
H5 H 0.2976 0.0922 0.0423 0.060 Uiso 1 1 calc R
C6 C 0.30065(10) 0.21474(19) 0.08764(13) 0.0460(6) Uani 1 1 d .
H6 H 0.3328 0.2176 0.0945 0.055 Uiso 1 1 calc R
C7 C 0.27407(9) 0.28505(18) 0.10791(12) 0.0403(6) Uani 1 1 d .
C8 C 0.28873(10) 0.36931(18) 0.13764(13) 0.0432(6) Uani 1 1 d .
C9 C 0.33823(11) 0.3928(2) 0.15302(18) 0.0590(8) Uani 1 1 d .
H9A H 0.3406 0.4525 0.1728 0.088 Uiso 0.50 1 calc PR
H9B H 0.3537 0.3930 0.1138 0.088 Uiso 0.50 1 calc PR
H9C H 0.3524 0.3480 0.1825 0.088 Uiso 0.50 1 calc PR
H9D H 0.3572 0.3431 0.1399 0.088 Uiso 0.50 1 calc PR
H9E H 0.3441 0.4026 0.1989 0.088 Uiso 0.50 1 calc PR
H9F H 0.3454 0.4477 0.1302 0.088 Uiso 0.50 1 calc PR
C10 C 0.09540(10) 0.3061(2) 0.09786(16) 0.0598(8) Uani 1 1 d .
C11 C 0.06908(11) 0.3420(3) 0.04470(17) 0.0655(9) Uani 1 1 d .
C12 C 0.02310(13) 0.3607(3) 0.0514(2) 0.0855(12) Uani 1 1 d .
H12 H 0.0048 0.3855 0.0165 0.103 Uiso 1 1 calc R
C13 C 0.00394(14) 0.3438(5) 0.1076(3) 0.1096(17) Uani 1 1 d .
H13 H -0.0272 0.3570 0.1111 0.132 Uiso 1 1 calc R
C14 C 0.03031(15) 0.3071(5) 0.1592(2) 0.1125(19) Uani 1 1 d .
H14 H 0.0168 0.2956 0.1977 0.135 Uiso 1 1 calc R
C15 C 0.07660(13) 0.2869(3) 0.1554(2) 0.0817(12) Uani 1 1 d .
C16 C 0.08866(12) 0.3593(3) -0.01897(17) 0.0707(10) Uani 1 1 d .
H16 H 0.1208 0.3374 -0.0143 0.085 Uiso 1 1 calc R
C17 C 0.06437(17) 0.3060(4) -0.0736(2) 0.1040(16) Uani 1 1 d .
H17A H 0.0332 0.3281 -0.0817 0.156 Uiso 1 1 calc R
H17B H 0.0639 0.2421 -0.0623 0.156 Uiso 1 1 calc R
H17C H 0.0805 0.3137 -0.1120 0.156 Uiso 1 1 calc R
C18 C 0.0904(2) 0.4591(4) -0.0357(2) 0.1167(18) Uani 1 1 d .
H18A H 0.0595 0.4831 -0.0416 0.175 Uiso 1 1 calc R
H18B H 0.1053 0.4666 -0.0751 0.175 Uiso 1 1 calc R
H18C H 0.1076 0.4917 -0.0011 0.175 Uiso 1 1 calc R
C19 C 0.10495(15) 0.2431(4) 0.2125(2) 0.0997(16) Uani 1 1 d .
H19 H 0.1376 0.2543 0.2063 0.120 Uiso 1 1 calc R
C20 C 0.0986(3) 0.1419(6) 0.2140(4) 0.169(3) Uani 1 1 d .
H20A H 0.1149 0.1173 0.2526 0.253 Uiso 1 1 calc R
H20B H 0.1105 0.1150 0.1764 0.253 Uiso 1 1 calc R
H20C H 0.0662 0.1279 0.2141 0.253 Uiso 1 1 calc R
C21 C 0.0964(2) 0.2816(5) 0.2769(3) 0.136(2) Uani 1 1 d .
H21A H 0.0948 0.3474 0.2741 0.204 Uiso 1 1 calc R
H21B H 0.1212 0.2642 0.3083 0.204 Uiso 1 1 calc R
H21C H 0.0677 0.2581 0.2900 0.204 Uiso 1 1 calc R
C22 C 0.26398(10) 0.51127(19) 0.17769(13) 0.0474(6) Uani 1 1 d .
C23 C 0.26917(13) 0.5859(2) 0.13753(16) 0.0606(8) Uani 1 1 d .
C24 C 0.27466(14) 0.6712(2) 0.16617(18) 0.0694(9) Uani 1 1 d .
H24 H 0.2783 0.7225 0.1402 0.083 Uiso 1 1 calc R
C25 C 0.27483(13) 0.6821(2) 0.23145(18) 0.0686(9) Uani 1 1 d .
H25 H 0.2772 0.7406 0.2496 0.082 Uiso 1 1 calc R
C26 C 0.27148(14) 0.6074(2) 0.27015(16) 0.0637(9) Uani 1 1 d .
H26 H 0.2726 0.6151 0.3149 0.076 Uiso 1 1 calc R
C27 C 0.26654(11) 0.5204(2) 0.24432(14) 0.0530(7) Uani 1 1 d .
C28 C 0.26928(18) 0.5755(3) 0.06501(17) 0.0822(12) Uani 1 1 d .
H28 H 0.2686 0.5095 0.0556 0.099 Uiso 1 1 calc R
C29 C 0.3130(2) 0.6130(4) 0.0412(3) 0.122(2) Uani 1 1 d .
H29A H 0.3122 0.6048 -0.0050 0.183 Uiso 1 1 calc R
H29B H 0.3391 0.5808 0.0620 0.183 Uiso 1 1 calc R
H29C H 0.3155 0.6773 0.0514 0.183 Uiso 1 1 calc R
C30 C 0.2282(2) 0.6167(4) 0.0290(2) 0.1070(18) Uani 1 1 d .
H30A H 0.2007 0.5873 0.0417 0.160 Uiso 1 1 calc R
H30B H 0.2301 0.6085 -0.0168 0.160 Uiso 1 1 calc R
H30C H 0.2270 0.6812 0.0387 0.160 Uiso 1 1 calc R
C31 C 0.26519(15) 0.4383(2) 0.28836(15) 0.0678(10) Uani 1 1 d .
H31 H 0.2661 0.3829 0.2614 0.081 Uiso 1 1 calc R
C32 C 0.30786(19) 0.4368(3) 0.3372(2) 0.0987(15) Uani 1 1 d .
H32A H 0.3353 0.4346 0.3144 0.148 Uiso 1 1 calc R
H32B H 0.3067 0.3836 0.3645 0.148 Uiso 1 1 calc R
H32C H 0.3083 0.4913 0.3635 0.148 Uiso 1 1 calc R
C33 C 0.22159(18) 0.4350(3) 0.3225(2) 0.0898(13) Uani 1 1 d .
H33A H 0.2182 0.4915 0.3455 0.135 Uiso 1 1 calc R
H33B H 0.2232 0.3846 0.3526 0.135 Uiso 1 1 calc R
H33C H 0.1955 0.4268 0.2911 0.135 Uiso 1 1 calc R
C34 C 0.1198(2) 0.5179(5) 0.1537(3) 0.1349(11) Uani 1 1 d U
H34 H 0.0944 0.4785 0.1357 0.162 Uiso 1 1 calc R
C35 C 0.1145(2) 0.6094(5) 0.1151(4) 0.1349(11) Uani 1 1 d .
H35 H 0.1208 0.6004 0.0697 0.162 Uiso 1 1 calc R
C36 C 0.0654(3) 0.6343(6) 0.1201(4) 0.1616(13) Uani 1 1 d .
H36A H 0.0461 0.5821 0.1067 0.194 Uiso 1 1 calc R
H36B H 0.0573 0.6844 0.0903 0.194 Uiso 1 1 calc R
C37 C 0.0547(2) 0.6637(5) 0.1902(3) 0.1349(11) Uani 1 1 d U
H37 H 0.0232 0.6876 0.1924 0.162 Uiso 1 1 calc R
C38 C 0.0904(3) 0.7271(6) 0.2156(4) 0.1616(13) Uani 1 1 d U
H38A H 0.0884 0.7820 0.1889 0.194 Uiso 1 1 calc R
H38B H 0.0836 0.7451 0.2590 0.194 Uiso 1 1 calc R
C39 C 0.1375(2) 0.6948(5) 0.2191(3) 0.1349(11) Uani 1 1 d U
H39 H 0.1594 0.7392 0.2402 0.162 Uiso 1 1 calc R
C40 C 0.1420(3) 0.6040(6) 0.2485(4) 0.1616(13) Uani 1 1 d U
H40A H 0.1728 0.5812 0.2428 0.194 Uiso 1 1 calc R
H40B H 0.1396 0.6107 0.2948 0.194 Uiso 1 1 calc R
C41 C 0.1096(2) 0.5366(5) 0.2248(3) 0.1349(11) Uani 1 1 d .
H41 H 0.1129 0.4803 0.2509 0.162 Uiso 1 1 calc R
C42 C 0.0617(3) 0.5698(6) 0.2197(4) 0.1616(13) Uani 1 1 d U
H42A H 0.0509 0.5706 0.2628 0.194 Uiso 1 1 calc R
H42B H 0.0426 0.5263 0.1938 0.194 Uiso 1 1 calc R
C43 C 0.1458(3) 0.6787(6) 0.1468(4) 0.1616(13) Uani 1 1 d U
H43A H 0.1416 0.7364 0.1235 0.194 Uiso 1 1 calc R
H43B H 0.1776 0.6591 0.1441 0.194 Uiso 1 1 calc R
N1 N 0.14386(8) 0.29080(17) 0.09437(11) 0.0487(6) Uani 1 1 d .
N2 N 0.22714(7) 0.28105(14) 0.09943(10) 0.0394(5) Uani 1 1 d .
N3 N 0.25416(8) 0.42306(15) 0.14931(10) 0.0436(5) Uani 1 1 d .
N4 N 0.15989(10) 0.4696(2) 0.14531(18) 0.0818(10) Uani 1 1 d .
Fe1 Fe 0.190907(14) 0.37904(3) 0.125943(19) 0.04332(17) Uani 1 1 d .

loop_
_atom_site_aniso_label
_atom_site_aniso_U_11
_atom_site_aniso_U_22
_atom_site_aniso_U_33
_atom_site_aniso_U_23
_atom_site_aniso_U_13
_atom_site_aniso_U_12
C1 0.062(2) 0.069(2) 0.079(2) -0.0118(18) -0.0069(18) -0.0113(17)
C2 0.0516(16) 0.0509(16) 0.0422(14) -0.0002(12) -0.0007(12) -0.0034(13)
C3 0.0523(15) 0.0427(14) 0.0313(12) 0.0012(11) 0.0008(11) -0.0011(12)
C4 0.0698(19) 0.0386(14) 0.0352(13) -0.0029(11) 0.0034(13) 0.0017(13)
C5 0.0653(19) 0.0421(15) 0.0426(15) -0.0001(12) 0.0116(13) 0.0127(13)
C6 0.0469(15) 0.0476(15) 0.0439(14) 0.0049(12) 0.0068(12) 0.0069(12)
C7 0.0468(14) 0.0414(14) 0.0329(12) 0.0026(10) 0.0052(10) 0.0036(11)
C8 0.0453(15) 0.0471(15) 0.0373(13) 0.0004(11) 0.0037(11) 0.0010(12)
C9 0.0470(17) 0.0606(19) 0.068(2) -0.0054(15) -0.0008(15) -0.0035(14)
C10 0.0444(16) 0.077(2) 0.0582(18) -0.0063(16) 0.0063(14) -0.0021(15)
C11 0.0454(17) 0.090(2) 0.0607(19) -0.0082(18) 0.0006(14) 0.0053(17)
C12 0.0476(19) 0.127(4) 0.080(3) -0.001(2) -0.0024(18) 0.012(2)
C13 0.046(2) 0.185(5) 0.100(3) 0.012(4) 0.018(2) 0.015(3)
C14 0.062(2) 0.186(6) 0.094(3) 0.028(3) 0.032(2) 0.008(3)
C15 0.054(2) 0.120(3) 0.074(2) 0.016(2) 0.0166(17) 0.003(2)
C16 0.0532(19) 0.104(3) 0.0530(19) -0.0058(19) -0.0038(15) 0.0170(19)
C17 0.093(3) 0.146(5) 0.071(3) -0.026(3) -0.008(2) 0.009(3)
C18 0.159(5) 0.110(4) 0.086(3) -0.003(3) 0.038(3) 0.004(4)
C19 0.068(2) 0.151(5) 0.082(3) 0.040(3) 0.021(2) 0.009(3)
C20 0.233(10) 0.164(7) 0.108(5) 0.037(5) 0.002(5) 0.040(6)
C21 0.140(5) 0.184(7) 0.082(3) 0.025(4) 0.005(3) 0.017(5)
C22 0.0537(16) 0.0410(14) 0.0466(15) -0.0075(12) -0.0002(12) 0.0015(12)
C23 0.082(2) 0.0469(16) 0.0527(17) -0.0013(14) 0.0067(16) 0.0045(16)
C24 0.100(3) 0.0426(17) 0.065(2) 0.0002(15) 0.0048(19) -0.0018(17)
C25 0.086(2) 0.0423(17) 0.074(2) -0.0129(16) -0.0107(19) -0.0004(16)
C26 0.086(2) 0.0529(18) 0.0493(17) -0.0127(14) -0.0102(16) 0.0021(16)
C27 0.0673(19) 0.0463(16) 0.0435(15) -0.0066(13) -0.0062(13) 0.0017(14)
C28 0.146(4) 0.0508(19) 0.0523(19) 0.0012(16) 0.021(2) 0.004(2)
C29 0.146(5) 0.146(5) 0.079(3) 0.017(3) 0.042(3) 0.018(4)
C30 0.145(5) 0.124(4) 0.050(2) 0.004(2) -0.003(3) -0.005(3)
C31 0.112(3) 0.0468(17) 0.0433(16) -0.0058(13) -0.0015(17) 0.0045(18)
C32 0.137(4) 0.085(3) 0.069(2) 0.005(2) -0.026(3) 0.022(3)
C33 0.131(4) 0.066(2) 0.073(2) 0.0039(19) 0.019(3) -0.006(2)
C34 0.1118(19) 0.138(2) 0.153(3) -0.0553(19) -0.0011(18) 0.0440(18)
C35 0.1118(19) 0.138(2) 0.153(3) -0.0553(19) -0.0011(18) 0.0440(18)
C36 0.134(2) 0.163(3) 0.184(3) -0.060(2) -0.012(2) 0.026(2)
C37 0.1118(19) 0.138(2) 0.153(3) -0.0553(19) -0.0011(18) 0.0440(18)
C38 0.134(2) 0.163(3) 0.184(3) -0.060(2) -0.012(2) 0.026(2)
C39 0.1118(19) 0.138(2) 0.153(3) -0.0553(19) -0.0011(18) 0.0440(18)
C40 0.134(2) 0.163(3) 0.184(3) -0.060(2) -0.012(2) 0.026(2)
C41 0.1118(19) 0.138(2) 0.153(3) -0.0553(19) -0.0011(18) 0.0440(18)
C42 0.134(2) 0.163(3) 0.184(3) -0.060(2) -0.012(2) 0.026(2)
C43 0.134(2) 0.163(3) 0.184(3) -0.060(2) -0.012(2) 0.026(2)
N1 0.0419(12) 0.0592(15) 0.0447(12) -0.0033(11) 0.0026(10) 0.0004(11)
N2 0.0459(12) 0.0398(11) 0.0323(10) -0.0011(9) 0.0027(9) 0.0009(9)
N3 0.0520(13) 0.0400(12) 0.0386(11) -0.0060(9) 0.0033(10) 0.0030(10)
N4 0.0528(16) 0.078(2) 0.114(3) -0.0404(19) -0.0001(16) 0.0180(15)
Fe1 0.0415(3) 0.0472(3) 0.0412(3) -0.00910(17) 0.00264(18) 0.00542(17)

loop_
_atom_type_symbol
_atom_type_description
_atom_type_scat_dispersion_real
_atom_type_scat_dispersion_imag
_atom_type_scat_source
C C 0.0181 0.0091 'International Tables Vol C Tables 4.2.6.8 and 6.1.1.4'
H H 0.0000 0.0000 'International Tables Vol C Tables 4.2.6.8 and 6.1.1.4'
N N 0.0311 0.0180 'International Tables Vol C Tables 4.2.6.8 and 6.1.1.4'
Fe Fe -1.1336 3.1974 'International Tables Vol C Tables 4.2.6.8 and 6.1.1.4'

loop_
_geom_angle_atom_site_label_1
_geom_angle_atom_site_label_2
_geom_angle_atom_site_label_3
_geom_angle
C2 C1 H1A 109.5
C2 C1 H1B 109.5
H1A C1 H1B 109.5
C2 C1 H1C 109.5
H1A C1 H1C 109.5
H1B C1 H1C 109.5
C2 C1 H1D 109.5
H1A C1 H1D 141.1
H1B C1 H1D 56.3
H1C C1 H1D 56.3
C2 C1 H1E 109.5
H1A C1 H1E 56.3
H1B C1 H1E 141.1
H1C C1 H1E 56.3
H1D C1 H1E 109.5
C2 C1 H1F 109.5
H1A C1 H1F 56.3
H1B C1 H1F 56.3
H1C C1 H1F 141.1
H1D C1 H1F 109.5
H1E C1 H1F 109.5
N1 C2 C3 113.2(2)
N1 C2 C1 124.8(3)
C3 C2 C1 122.0(3)
N2 C3 C4 120.4(3)
N2 C3 C2 111.2(2)
C4 C3 C2 128.5(3)
C5 C4 C3 119.6(3)
C5 C4 H4 120.2
C3 C4 H4 120.2
C4 C5 C6 119.6(3)
C4 C5 H5 120.2
C6 C5 H5 120.2
C7 C6 C5 119.8(3)
C7 C6 H6 120.1
C5 C6 H6 120.1
N2 C7 C6 120.8(2)
N2 C7 C8 110.6(2)
C6 C7 C8 128.5(3)
N3 C8 C7 113.0(2)
N3 C8 C9 124.4(3)
C7 C8 C9 122.7(3)
C8 C9 H9A 109.5
C8 C9 H9B 109.5
H9A C9 H9B 109.5
C8 C9 H9C 109.5
H9A C9 H9C 109.5
H9B C9 H9C 109.5
C8 C9 H9D 109.5
H9A C9 H9D 141.1
H9B C9 H9D 56.3
H9C C9 H9D 56.3
C8 C9 H9E 109.5
H9A C9 H9E 56.3
H9B C9 H9E 141.1
H9C C9 H9E 56.3
H9D C9 H9E 109.5
C8 C9 H9F 109.5
H9A C9 H9F 56.3
H9B C9 H9F 56.3
H9C C9 H9F 141.1
H9D C9 H9F 109.5
H9E C9 H9F 109.5
C11 C10 C15 122.0(3)
C11 C10 N1 119.7(3)
C15 C10 N1 118.3(3)
C12 C11 C10 117.8(3)
C12 C11 C16 119.8(3)
C10 C11 C16 122.4(3)
C13 C12 C11 121.4(4)
C13 C12 H12 119.3
C11 C12 H12 119.3
C12 C13 C14 119.9(4)
C12 C13 H13 120.1
C14 C13 H13 120.1
C13 C14 C15 121.4(4)
C13 C14 H14 119.3
C15 C14 H14 119.3
C10 C15 C14 117.5(4)
C10 C15 C19 121.9(3)
C14 C15 C19 120.6(4)
C18 C16 C11 112.9(3)
C18 C16 C17 110.6(4)
C11 C16 C17 112.8(4)
C18 C16 H16 106.7
C11 C16 H16 106.7
C17 C16 H16 106.7
C16 C17 H17A 109.5
C16 C17 H17B 109.5
H17A C17 H17B 109.5
C16 C17 H17C 109.5
H17A C17 H17C 109.5
H17B C17 H17C 109.5
C16 C18 H18A 109.5
C16 C18 H18B 109.5
H18A C18 H18B 109.5
C16 C18 H18C 109.5
H18A C18 H18C 109.5
H18B C18 H18C 109.5
C20 C19 C21 108.9(5)
C20 C19 C15 111.9(5)
C21 C19 C15 114.7(5)
C20 C19 H19 107.0
C21 C19 H19 107.0
C15 C19 H19 107.0
C19 C20 H20A 109.5
C19 C20 H20B 109.5
H20A C20 H20B 109.5
C19 C20 H20C 109.5
H20A C20 H20C 109.5
H20B C20 H20C 109.5
C19 C21 H21A 109.5
C19 C21 H21B 109.5
H21A C21 H21B 109.5
C19 C21 H21C 109.5
H21A C21 H21C 109.5
H21B C21 H21C 109.5
C27 C22 C23 121.6(3)
C27 C22 N3 119.2(3)
C23 C22 N3 119.1(2)
C24 C23 C22 117.6(3)
C24 C23 C28 120.5(3)
C22 C23 C28 121.8(3)
C25 C24 C23 121.5(3)
C25 C24 H24 119.2
C23 C24 H24 119.2
C26 C25 C24 119.8(3)
C26 C25 H25 120.1
C24 C25 H25 120.1
C25 C26 C27 121.2(3)
C25 C26 H26 119.4
C27 C26 H26 119.4
C26 C27 C22 118.1(3)
C26 C27 C31 120.2(3)
C22 C27 C31 121.7(3)
C30 C28 C29 110.8(4)
C30 C28 C23 113.0(4)
C29 C28 C23 111.3(4)
C30 C28 H28 107.2
C29 C28 H28 107.2
C23 C28 H28 107.2
C28 C29 H29A 109.5
C28 C29 H29B 109.5
H29A C29 H29B 109.5
C28 C29 H29C 109.5
H29A C29 H29C 109.5
H29B C29 H29C 109.5
C28 C30 H30A 109.5
C28 C30 H30B 109.5
H30A C30 H30B 109.5
C28 C30 H30C 109.5
H30A C30 H30C 109.5
H30B C30 H30C 109.5
C27 C31 C33 112.1(3)
C27 C31 C32 110.5(3)
C33 C31 C32 110.8(3)
C27 C31 H31 107.8
C33 C31 H31 107.8
C32 C31 H31 107.8
C31 C32 H32A 109.5
C31 C32 H32B 109.5
H32A C32 H32B 109.5
C31 C32 H32C 109.5
H32A C32 H32C 109.5
H32B C32 H32C 109.5
C31 C33 H33A 109.5
C31 C33 H33B 109.5
H33A C33 H33B 109.5
C31 C33 H33C 109.5
H33A C33 H33C 109.5
H33B C33 H33C 109.5
N4 C34 C41 116.0(5)
N4 C34 C35 114.7(6)
C41 C34 C35 108.6(5)
N4 C34 H34 105.5
C41 C34 H34 105.5
C35 C34 H34 105.5
C43 C35 C36 111.2(5)
C43 C35 C34 109.2(6)
C36 C35 C34 103.2(7)
C43 C35 H35 111.0
C36 C35 H35 111.0
C34 C35 H35 111.0
C35 C36 C37 113.5(6)
C35 C36 H36A 108.9
C37 C36 H36A 108.9
C35 C36 H36B 108.9
C37 C36 H36B 108.9
H36A C36 H36B 107.7
C38 C37 C42 111.3(6)
C38 C37 C36 108.5(7)
C42 C37 C36 95.5(5)
C38 C37 H37 113.4
C42 C37 H37 113.4
C36 C37 H37 113.4
C39 C38 C37 117.1(6)
C39 C38 H38A 108.0
C37 C38 H38A 108.0
C39 C38 H38B 108.0
C37 C38 H38B 108.0
H38A C38 H38B 107.3
C38 C39 C40 111.5(7)
C38 C39 C43 103.0(6)
C40 C39 C43 104.4(6)
C38 C39 H39 112.4
C40 C39 H39 112.4
C43 C39 H39 112.4
C41 C40 C39 116.9(7)
C41 C40 H40A 108.1
C39 C40 H40A 108.1
C41 C40 H40B 108.1
C39 C40 H40B 108.1
H40A C40 H40B 107.3
C42 C41 C40 113.0(6)
C42 C41 C34 104.2(6)
C40 C41 C34 106.1(7)
C42 C41 H41 111.1
C40 C41 H41 111.1
C34 C41 H41 111.1
C41 C42 C37 115.0(7)
C41 C42 H42A 108.5
C37 C42 H42A 108.5
C41 C42 H42B 108.5
C37 C42 H42B 108.5
H42A C42 H42B 107.5
C35 C43 C39 113.0(7)
C35 C43 H43A 109.0
C39 C43 H43A 109.0
C35 C43 H43B 109.0
C39 C43 H43B 109.0
H43A C43 H43B 107.8
C2 N1 C10 119.3(3)
C2 N1 Fe1 117.78(19)
C10 N1 Fe1 122.9(2)
C3 N2 C7 119.9(2)
C3 N2 Fe1 119.55(18)
C7 N2 Fe1 120.55(17)
C8 N3 C22 118.9(2)
C8 N3 Fe1 118.23(18)
C22 N3 Fe1 122.87(18)
C34 N4 Fe1 155.6(4)
N4 Fe1 N2 176.28(15)
N4 Fe1 N1 103.05(13)
N2 Fe1 N1 78.15(10)
N4 Fe1 N3 101.25(13)
N2 Fe1 N3 77.63(9)
N1 Fe1 N3 155.69(10)

loop_
_geom_bond_atom_site_label_1
_geom_bond_atom_site_label_2
_geom_bond_distance
C1 C2 1.505(4)
C1 H1A 0.9700
C1 H1B 0.9700
C1 H1C 0.9700
C1 H1D 0.9700
C1 H1E 0.9700
C1 H1F 0.9700
C2 N1 1.330(4)
C2 C3 1.415(4)
C3 N2 1.371(3)
C3 C4 1.398(4)
C4 C5 1.387(5)
C4 H4 0.9400
C5 C6 1.391(4)
C5 H5 0.9400
C6 C7 1.381(4)
C6 H6 0.9400
C7 N2 1.372(3)
C7 C8 1.434(4)
C8 N3 1.323(4)
C8 C9 1.498(4)
C9 H9A 0.9700
C9 H9B 0.9700
C9 H9C 0.9700
C9 H9D 0.9700
C9 H9E 0.9700
C9 H9F 0.9700
C10 C11 1.399(5)
C10 C15 1.393(5)
C10 N1 1.444(4)
C11 C12 1.393(5)
C11 C16 1.514(5)
C12 C13 1.366(6)
C12 H12 0.9400
C13 C14 1.379(7)
C13 H13 0.9400
C14 C15 1.396(6)
C14 H14 0.9400
C15 C19 1.534(6)
C16 C18 1.509(7)
C16 C17 1.511(6)
C16 H16 0.9900
C17 H17A 0.9700
C17 H17B 0.9700
C17 H17C 0.9700
C18 H18A 0.9700
C18 H18B 0.9700
C18 H18C 0.9700
C19 C20 1.499(10)
C19 C21 1.499(8)
C19 H19 0.9900
C20 H20A 0.9700
C20 H20B 0.9700
C20 H20C 0.9700
C21 H21A 0.9700
C21 H21B 0.9700
C21 H21C 0.9700
C22 C27 1.393(4)
C22 C23 1.397(4)
C22 N3 1.444(3)
C23 C24 1.392(5)
C23 C28 1.522(5)
C24 C25 1.372(5)
C24 H24 0.9400
C25 C26 1.372(5)
C25 H25 0.9400
C26 C27 1.391(4)
C26 H26 0.9400
C27 C31 1.519(4)
C28 C30 1.492(7)
C28 C29 1.515(8)
C28 H28 0.9900
C29 H29A 0.9700
C29 H29B 0.9700
C29 H29C 0.9700
C30 H30A 0.9700
C30 H30B 0.9700
C30 H30C 0.9700
C31 C33 1.514(6)
C31 C32 1.544(6)
C31 H31 0.9900
C32 H32A 0.9700
C32 H32B 0.9700
C32 H32C 0.9700
C33 H33A 0.9700
C33 H33B 0.9700
C33 H33C 0.9700
C34 N4 1.396(6)
C34 C41 1.561(9)
C34 C35 1.568(10)
C34 H34 0.9900
C35 C43 1.488(9)
C35 C36 1.494(9)
C35 H35 0.9900
C36 C37 1.583(10)
C36 H36A 0.9800
C36 H36B 0.9800
C37 C38 1.466(9)
C37 C42 1.519(11)
C37 H37 0.9900
C38 C39 1.454(8)
C38 H38A 0.9800
C38 H38B 0.9800
C39 C40 1.469(10)
C39 C43 1.568(10)
C39 H39 0.9900
C40 C41 1.430(9)
C40 H40A 0.9800
C40 H40B 0.9800
C41 C42 1.481(9)
C41 H41 0.9900
C42 H42A 0.9800
C42 H42B 0.9800
C43 H43A 0.9800
C43 H43B 0.9800
N1 Fe1 1.964(2)
N2 Fe1 1.899(2)
N3 Fe1 1.983(2)
N4 Fe1 1.680(3)

loop_
_geom_torsion_atom_site_label_1
_geom_torsion_atom_site_label_2
_geom_torsion_atom_site_label_3
_geom_torsion_atom_site_label_4
_geom_torsion
N1 C2 C3 N2 0.8(3)
C1 C2 C3 N2 -178.2(3)
N1 C2 C3 C4 -180.0(3)
C1 C2 C3 C4 1.1(5)
N2 C3 C4 C5 1.7(4)
C2 C3 C4 C5 -177.4(3)
C3 C4 C5 C6 -0.2(4)
C4 C5 C6 C7 -1.3(4)
C5 C6 C7 N2 1.3(4)
C5 C6 C7 C8 -177.1(3)
N2 C7 C8 N3 -0.5(3)
C6 C7 C8 N3 178.1(3)
N2 C7 C8 C9 179.9(3)
C6 C7 C8 C9 -1.6(4)
C15 C10 C11 C12 1.7(6)
N1 C10 C11 C12 -176.3(4)
C15 C10 C11 C16 -177.2(4)
N1 C10 C11 C16 4.8(6)
C10 C11 C12 C13 -0.7(7)
C16 C11 C12 C13 178.2(5)
C11 C12 C13 C14 -0.2(9)
C12 C13 C14 C15 0.1(10)
C11 C10 C15 C14 -1.8(7)
N1 C10 C15 C14 176.3(4)
C11 C10 C15 C19 176.9(4)
N1 C10 C15 C19 -5.1(6)
C13 C14 C15 C10 0.8(9)
C13 C14 C15 C19 -177.8(6)
C12 C11 C16 C18 67.2(5)
C10 C11 C16 C18 -113.8(5)
C12 C11 C16 C17 -59.0(5)
C10 C11 C16 C17 119.9(4)
C10 C15 C19 C20 -96.0(6)
C14 C15 C19 C20 82.6(7)
C10 C15 C19 C21 139.3(5)
C14 C15 C19 C21 -42.1(8)
C27 C22 C23 C24 -3.3(5)
N3 C22 C23 C24 174.6(3)
C27 C22 C23 C28 176.2(3)
N3 C22 C23 C28 -5.9(5)
C22 C23 C24 C25 -0.2(6)
C28 C23 C24 C25 -179.8(4)
C23 C24 C25 C26 2.8(6)
C24 C25 C26 C27 -1.9(6)
C25 C26 C27 C22 -1.5(5)
C25 C26 C27 C31 177.1(4)
C23 C22 C27 C26 4.1(5)
N3 C22 C27 C26 -173.7(3)
C23 C22 C27 C31 -174.4(3)
N3 C22 C27 C31 7.7(5)
C24 C23 C28 C30 -68.7(5)
C22 C23 C28 C30 111.8(4)
C24 C23 C28 C29 56.7(5)
C22 C23 C28 C29 -122.8(4)
C26 C27 C31 C33 69.7(4)
C22 C27 C31 C33 -111.8(4)
C26 C27 C31 C32 -54.5(5)
C22 C27 C31 C32 124.0(4)
N4 C34 C35 C43 -74.7(7)
C41 C34 C35 C43 57.0(7)
N4 C34 C35 C36 167.0(5)
C41 C34 C35 C36 -61.3(7)
C43 C35 C36 C37 -47.4(10)
C34 C35 C36 C37 69.5(8)
C35 C36 C37 C38 45.8(9)
C35 C36 C37 C42 -68.8(8)
C42 C37 C38 C39 45.9(10)
C36 C37 C38 C39 -57.9(10)
C37 C38 C39 C40 -47.7(10)
C37 C38 C39 C43 63.8(10)
C38 C39 C40 C41 48.1(9)
C43 C39 C40 C41 -62.4(8)
C39 C40 C41 C42 -47.4(10)
C39 C40 C41 C34 66.2(8)
N4 C34 C41 C42 -168.3(6)
C35 C34 C41 C42 60.7(7)
N4 C34 C41 C40 72.1(8)
C35 C34 C41 C40 -58.8(7)
C40 C41 C42 C37 44.6(10)
C34 C41 C42 C37 -70.1(8)
C38 C37 C42 C41 -43.4(8)
C36 C37 C42 C41 68.9(7)
C36 C35 C43 C39 56.5(9)
C34 C35 C43 C39 -56.7(7)
C38 C39 C43 C35 -61.1(8)
C40 C39 C43 C35 55.5(8)
C3 C2 N1 C10 -177.8(2)
C1 C2 N1 C10 1.1(4)
C3 C2 N1 Fe1 2.0(3)
C1 C2 N1 Fe1 -179.0(3)
C11 C10 N1 C2 -84.6(4)
C15 C10 N1 C2 97.3(4)
C11 C10 N1 Fe1 95.6(3)
C15 C10 N1 Fe1 -82.5(4)
C4 C3 N2 C7 -1.7(4)
C2 C3 N2 C7 177.6(2)
C4 C3 N2 Fe1 177.25(19)
C2 C3 N2 Fe1 -3.4(3)
C6 C7 N2 C3 0.2(4)
C8 C7 N2 C3 178.9(2)
C6 C7 N2 Fe1 -178.77(19)
C8 C7 N2 Fe1 -0.1(3)
C7 C8 N3 C22 -178.4(2)
C9 C8 N3 C22 1.2(4)
C7 C8 N3 Fe1 0.9(3)
C9 C8 N3 Fe1 -179.5(2)
C27 C22 N3 C8 -92.2(3)
C23 C22 N3 C8 89.9(3)
C27 C22 N3 Fe1 88.6(3)
C23 C22 N3 Fe1 -89.3(3)
C41 C34 N4 Fe1 108.6(10)
C35 C34 N4 Fe1 -123.4(9)
C34 N4 Fe1 N1 3.8(10)
C34 N4 Fe1 N3 -175.5(10)
C3 N2 Fe1 N1 3.54(19)
C7 N2 Fe1 N1 -177.5(2)
C3 N2 Fe1 N3 -178.6(2)
C7 N2 Fe1 N3 0.39(18)
C2 N1 Fe1 N4 173.4(2)
C10 N1 Fe1 N4 -6.8(3)
C2 N1 Fe1 N2 -3.0(2)
C10 N1 Fe1 N2 176.8(2)
C2 N1 Fe1 N3 -8.1(4)
C10 N1 Fe1 N3 171.8(2)
C8 N3 Fe1 N4 -177.1(2)
C22 N3 Fe1 N4 2.2(2)
C8 N3 Fe1 N2 -0.70(19)
C22 N3 Fe1 N2 178.6(2)
C8 N3 Fe1 N1 4.4(4)
C22 N3 Fe1 N1 -176.3(2)

loop_
_platon_squeeze_void_nr
_platon_squeeze_void_average_x
_platon_squeeze_void_average_y
_platon_squeeze_void_average_z
_platon_squeeze_void_volume
_platon_squeeze_void_count_electrons
_platon_squeeze_void_content
1 0.000 0.000 0.004 974 118 ' '
2 0.500 0.500 0.559 974 118 ' '
